data_7161111
loop_
_publ_author_name
'Lysenko, Vladyslav'
'Popov, Ioann O.'
'Slobodyanyuk, Evgeniy Y.'
'Rusanov, Eduard B.'
'Pashenko, Olexandr Ye'
'Volochnyuk, Dmytro M.'
'Ryabukhin, Serhiy V.'

_publ_section_title
;
 Cyclooctadiene-derived cage-divergent synthesis of heteroadamantanes and
 alternative polycyclic systems.
;
_journal_issue 17
_journal_name_full 'Organic &amp; biomolecular chemistry'
_journal_page_first 3643
_journal_page_last 3648
_journal_paper_doi 10.1039/d6ob00368k
_journal_volume 24
_journal_year 2026
_chemical_formula_moiety 'C8 H10 I2 O2'
_chemical_formula_sum 'C8 H10 I2 O2'
_chemical_formula_weight 391.96
_space_group_crystal_system monoclinic
_space_group_IT_number 14
_space_group_name_Hall '-P 2ybc'
_space_group_name_H-M_alt 'P 1 21/c 1'
_atom_sites_solution_hydrogens geom
_audit_creation_method SHELXL-2016/4
_audit_update_record
;
2025-05-28 deposited with the CCDC.	2026-04-09 downloaded from the CCDC.
;
_cell_angle_alpha 90
_cell_angle_beta 94.643(2)
_cell_angle_gamma 90
_cell_formula_units_Z 4
_cell_length_a 7.6576(4)
_cell_length_b 7.0320(3)
_cell_length_c 18.5903(9)
_cell_measurement_reflns_used 1492
_cell_measurement_temperature 173(2)
_cell_measurement_theta_max 27.98
_cell_measurement_theta_min 2.40
_cell_volume 997.77(8)
_computing_cell_refinement 'Bruker SAINT'
_computing_data_collection 'Bruker APEX2'
_computing_data_reduction 'Bruker SAINT'
_computing_molecular_graphics 'Bruker SHELXTL'
_computing_publication_material 'Bruker SHELXTL'
_computing_structure_refinement 'SHELXL-2016/4 (Sheldrick, 2016)'
_computing_structure_solution 'SHELXT 2014/4 (Sheldrick, 2014)'
_diffrn_ambient_temperature 173(2)
_diffrn_measured_fraction_theta_full 1.000
_diffrn_measured_fraction_theta_max 0.997
_diffrn_measurement_device_type 'Bruker APEX-II CCD'
_diffrn_measurement_method '\f and \w scans'
_diffrn_radiation_type MoK\a
_diffrn_radiation_wavelength 0.71073
_diffrn_reflns_av_R_equivalents 0.0276
_diffrn_reflns_av_unetI/netI 0.0187
_diffrn_reflns_Laue_measured_fraction_full 1.000
_diffrn_reflns_Laue_measured_fraction_max 0.997
_diffrn_reflns_limit_h_max 9
_diffrn_reflns_limit_h_min -9
_diffrn_reflns_limit_k_max 8
_diffrn_reflns_limit_k_min -8
_diffrn_reflns_limit_l_max 22
_diffrn_reflns_limit_l_min -15
_diffrn_reflns_number 8869
_diffrn_reflns_point_group_measured_fraction_full 1.000
_diffrn_reflns_point_group_measured_fraction_max 0.997
_diffrn_reflns_theta_full 25.242
_diffrn_reflns_theta_max 25.466
_diffrn_reflns_theta_min 2.198
_diffrn_source 'sealed tube'
_exptl_absorpt_coefficient_mu 6.263
_exptl_absorpt_correction_T_max 0.7452
_exptl_absorpt_correction_T_min 0.5044
_exptl_absorpt_correction_type multi-scan
_exptl_absorpt_process_details SADABS
_exptl_crystal_colour colourless
_exptl_crystal_density_diffrn 2.609
_exptl_crystal_description block
_exptl_crystal_F_000 720
_exptl_crystal_size_max 0.260
_exptl_crystal_size_mid 0.200
_exptl_crystal_size_min 0.170
_refine_diff_density_max 0.383
_refine_diff_density_min -0.929
_refine_diff_density_rms 0.143
_refine_ls_extinction_method none
_refine_ls_goodness_of_fit_ref 1.008
_refine_ls_hydrogen_treatment constr
_refine_ls_matrix_type full
_refine_ls_number_parameters 109
_refine_ls_number_reflns 1854
_refine_ls_number_restraints 0
_refine_ls_restrained_S_all 1.008
_refine_ls_R_factor_all 0.0210
_refine_ls_R_factor_gt 0.0192
_refine_ls_shift/su_max 0.001
_refine_ls_shift/su_mean 0.000
_refine_ls_structure_factor_coef Fsqd
_refine_ls_weighting_details 'w=1/[\s^2^(Fo^2^)+(0.0250P)^2^+1.7000P] where P=(Fo^2^+2Fc^2^)/3'
_refine_ls_weighting_scheme calc
_refine_ls_wR_factor_gt 0.0459
_refine_ls_wR_factor_ref 0.0469
_reflns_Friedel_coverage 0.000
_reflns_number_gt 1757
_reflns_number_total 1854
_reflns_threshold_expression 'I > 2\s(I)'
_cod_data_source_file d6ob00368k2.cif
_cod_data_source_block xr324_a
_cod_depositor_comments 'Adding full bibliography for 7161105--7161112.cif.'
_cod_original_sg_symbol_H-M 'P 21/c'
_cod_database_code 7161111
_shelx_shelxl_version_number 2016/4
_shelx_space_group_comment
;
The symmetry employed for this shelxl refinement is uniquely defined
by the following loop, which should always be used as a source of
symmetry information in preference to the above space-group names.
They are only intended as comments.
;
_shelx_estimated_absorpt_t_min 0.293
_shelx_estimated_absorpt_t_max 0.416

loop_
_space_group_symop_operation_xyz
'x, y, z'
'-x, y+1/2, -z+1/2'
'-x, -y, -z'
'x, -y-1/2, z-1/2'

loop_
_atom_site_label
_atom_site_type_symbol
_atom_site_fract_x
_atom_site_fract_y
_atom_site_fract_z
_atom_site_U_iso_or_equiv
_atom_site_adp_type
_atom_site_occupancy
_atom_site_site_symmetry_order
_atom_site_calc_flag
_atom_site_refinement_flags_posn
_atom_site_refinement_flags_adp
_atom_site_refinement_flags_occupancy
_atom_site_disorder_assembly
_atom_site_disorder_group
C1 C 0.6481(4) 0.3143(5) 0.45833(15) 0.0199(7) Uani 1 1 d . . . . .
H1 H 0.596407 0.260041 0.501571 0.024 Uiso 1 1 calc R U . . .
C2 C 0.5044(4) 0.3390(4) 0.39697(16) 0.0175(6) Uani 1 1 d . . . . .
H2 H 0.420909 0.437757 0.412124 0.021 Uiso 1 1 calc R U . . .
C3 C 0.5889(4) 0.4144(4) 0.33148(16) 0.0173(6) Uani 1 1 d . . . . .
H3 H 0.498529 0.424309 0.289694 0.021 Uiso 1 1 calc R U . . .
C4 C 0.6580(4) 0.6124(4) 0.35190(17) 0.0206(7) Uani 1 1 d . . . . .
H4A H 0.710291 0.671802 0.310399 0.025 Uiso 1 1 calc R U . . .
H4B H 0.561230 0.694453 0.365848 0.025 Uiso 1 1 calc R U . . .
C5 C 0.7959(4) 0.5903(4) 0.41504(17) 0.0201(7) Uani 1 1 d . . . . .
H5 H 0.842737 0.718260 0.430030 0.024 Uiso 1 1 calc R U . . .
C6 C 0.7921(4) 0.1834(5) 0.43553(17) 0.0212(7) Uani 1 1 d . . . . .
H6A H 0.743600 0.055993 0.423068 0.025 Uiso 1 1 calc R U . . .
H6B H 0.885079 0.169214 0.475372 0.025 Uiso 1 1 calc R U . . .
C7 C 0.8672(4) 0.2737(4) 0.36962(15) 0.0167(6) Uani 1 1 d . . . . .
H7 H 0.961622 0.190105 0.352984 0.020 Uiso 1 1 calc R U . . .
C8 C 0.9461(4) 0.4638(5) 0.39440(16) 0.0193(6) Uani 1 1 d . . . . .
H8 H 1.026876 0.441427 0.438580 0.023 Uiso 1 1 calc R U . . .
I1 I 0.35840(3) 0.07945(3) 0.37506(2) 0.02415(8) Uani 1 1 d . . . . .
I2 I 1.09177(3) 0.60460(3) 0.31503(2) 0.02388(8) Uani 1 1 d . . . . .
O1 O 0.7191(3) 0.5006(3) 0.47545(11) 0.0226(5) Uani 1 1 d . . . . .
O2 O 0.7305(3) 0.2948(3) 0.31214(10) 0.0180(4) Uani 1 1 d . . . . .

loop_
_atom_site_aniso_label
_atom_site_aniso_U_11
_atom_site_aniso_U_22
_atom_site_aniso_U_33
_atom_site_aniso_U_23
_atom_site_aniso_U_13
_atom_site_aniso_U_12
C1 0.0230(16) 0.0240(16) 0.0131(14) 0.0013(12) 0.0038(12) -0.0013(14)
C2 0.0202(16) 0.0145(15) 0.0184(15) -0.0028(12) 0.0052(12) 0.0004(12)
C3 0.0163(16) 0.0200(16) 0.0155(14) 0.0019(11) 0.0012(12) 0.0065(12)
C4 0.0207(17) 0.0176(16) 0.0243(16) 0.0045(13) 0.0060(13) 0.0063(13)
C5 0.0230(17) 0.0181(16) 0.0198(16) -0.0011(12) 0.0044(13) -0.0015(13)
C6 0.0207(16) 0.0204(16) 0.0223(16) 0.0066(13) 0.0006(13) 0.0026(13)
C7 0.0136(15) 0.0204(16) 0.0161(14) 0.0003(12) 0.0007(11) 0.0032(12)
C8 0.0202(16) 0.0242(16) 0.0134(14) 0.0046(13) 0.0011(12) 0.0003(14)
I1 0.01989(13) 0.02073(13) 0.03195(14) 0.00017(8) 0.00282(9) -0.00036(8)
I2 0.01941(13) 0.03044(14) 0.02189(13) 0.00727(8) 0.00238(9) -0.00382(9)
O1 0.0296(13) 0.0253(12) 0.0136(10) -0.0038(9) 0.0063(9) -0.0029(10)
O2 0.0169(11) 0.0238(12) 0.0134(10) -0.0040(9) 0.0022(8) 0.0042(9)

loop_
_atom_type_symbol
_atom_type_description
_atom_type_scat_dispersion_real
_atom_type_scat_dispersion_imag
_atom_type_scat_source
C C 0.0033 0.0016 'International Tables Vol C Tables 4.2.6.8 and 6.1.1.4'
H H 0.0000 0.0000 'International Tables Vol C Tables 4.2.6.8 and 6.1.1.4'
O O 0.0106 0.0060 'International Tables Vol C Tables 4.2.6.8 and 6.1.1.4'
I I -0.4742 1.8119 'International Tables Vol C Tables 4.2.6.8 and 6.1.1.4'

loop_
_geom_angle_atom_site_label_1
_geom_angle_atom_site_label_2
_geom_angle_atom_site_label_3
_geom_angle
_geom_angle_site_symmetry_1
_geom_angle_site_symmetry_3
_geom_angle_publ_flag
O1 C1 C6 110.0(3) . . ?
O1 C1 C2 107.3(2) . . ?
C6 C1 C2 110.8(2) . . ?
O1 C1 H1 109.6 . . ?
C6 C1 H1 109.6 . . ?
C2 C1 H1 109.6 . . ?
C3 C2 C1 108.1(2) . . ?
C3 C2 I1 113.0(2) . . ?
C1 C2 I1 112.0(2) . . ?
C3 C2 H2 107.9 . . ?
C1 C2 H2 107.9 . . ?
I1 C2 H2 107.9 . . ?
O2 C3 C2 112.0(2) . . ?
O2 C3 C4 110.0(2) . . ?
C2 C3 C4 106.3(2) . . ?
O2 C3 H3 109.5 . . ?
C2 C3 H3 109.5 . . ?
C4 C3 H3 109.5 . . ?
C5 C4 C3 107.7(2) . . ?
C5 C4 H4A 110.2 . . ?
C3 C4 H4A 110.2 . . ?
C5 C4 H4B 110.2 . . ?
C3 C4 H4B 110.2 . . ?
H4A C4 H4B 108.5 . . ?
O1 C5 C4 110.0(3) . . ?
O1 C5 C8 107.6(2) . . ?
C4 C5 C8 110.8(3) . . ?
O1 C5 H5 109.5 . . ?
C4 C5 H5 109.5 . . ?
C8 C5 H5 109.5 . . ?
C1 C6 C7 107.4(2) . . ?
C1 C6 H6A 110.2 . . ?
C7 C6 H6A 110.2 . . ?
C1 C6 H6B 110.2 . . ?
C7 C6 H6B 110.2 . . ?
H6A C6 H6B 108.5 . . ?
O2 C7 C8 112.3(2) . . ?
O2 C7 C6 109.8(2) . . ?
C8 C7 C6 106.7(2) . . ?
O2 C7 H7 109.3 . . ?
C8 C7 H7 109.3 . . ?
C6 C7 H7 109.3 . . ?
C7 C8 C5 107.4(3) . . ?
C7 C8 I2 114.18(19) . . ?
C5 C8 I2 110.2(2) . . ?
C7 C8 H8 108.3 . . ?
C5 C8 H8 108.3 . . ?
I2 C8 H8 108.3 . . ?
C1 O1 C5 113.1(2) . . ?
C3 O2 C7 113.0(2) . . ?

loop_
_geom_bond_atom_site_label_1
_geom_bond_atom_site_label_2
_geom_bond_distance
_geom_bond_site_symmetry_2
_geom_bond_publ_flag
C1 O1 1.444(4) . ?
C1 C6 1.523(4) . ?
C1 C2 1.529(4) . ?
C1 H1 1.0000 . ?
C2 C3 1.520(4) . ?
C2 I1 2.162(3) . ?
C2 H2 1.0000 . ?
C3 O2 1.441(4) . ?
C3 C4 1.526(4) . ?
C3 H3 1.0000 . ?
C4 C5 1.522(4) . ?
C4 H4A 0.9900 . ?
C4 H4B 0.9900 . ?
C5 O1 1.453(4) . ?
C5 C8 1.527(4) . ?
C5 H5 1.0000 . ?
C6 C7 1.533(4) . ?
C6 H6A 0.9900 . ?
C6 H6B 0.9900 . ?
C7 O2 1.442(3) . ?
C7 C8 1.523(4) . ?
C7 H7 1.0000 . ?
C8 I2 2.160(3) . ?
C8 H8 1.0000 . ?
